data_4312269
loop_
_publ_author_name
'Udo Radius'
'J. Attner'

_publ_contact_author_address
;Institut f\"ur Anorganische Chemie
Engesserstrasse, Geb\"aude 30.45
D-76128 Karlsruhe
Germany
;
_publ_contact_author_email radius@aoc1.uni_karlsruhe.de
_publ_contact_author_fax ' Int + 721 608 8440'
_publ_contact_author_name 'Udo Radius'
_publ_contact_author_phone 'Int + 721 608 8097'
_publ_section_title
;
 The (Calix[4]arene)chloromolybdate(IV) Anion [MoCl(Calix)]-: A Convenient
 Entry into Molybdenum Calix[4]arene Chemistry
;
_journal_name_full 'Inorganic Chemistry'
_journal_page_first 8587
_journal_page_last 8599
_journal_paper_doi 10.1021/ic049155o
_journal_volume 43
_journal_year 2004
_chemical_formula_sum 'C58 H73 Mo N O4 P'
_chemical_formula_weight 975.09
_chemical_name_common 'p-tert.Butylcalix[4]arene tri(methyl)phosphine molybdenum(IV)'
_space_group_IT_number 19
_symmetry_cell_setting orthorhombic
_symmetry_space_group_name_Hall 'P 2ac 2ab'
_symmetry_space_group_name_H-M 'P 21 21 21'
_atom_sites_solution_hydrogens geom
_atom_sites_solution_primary direct
_atom_sites_solution_secondary difmap
_cell_angle_alpha 90.00
_cell_angle_beta 90.00
_cell_angle_gamma 90.00
_cell_formula_units_Z 4
_cell_length_a 12.777(3)
_cell_length_b 18.352(4)
_cell_length_c 24.604(5)
_cell_measurement_reflns_used 2000
_cell_measurement_temperature 203(2)
_cell_volume 5769(2)
_computing_structure_refinement 'SHELXL-97 (Sheldrick, 1997)'
_computing_structure_solution 'SHELXS-97 (Sheldrick, 1990)'
_diffrn_ambient_temperature 203(2)
_diffrn_measured_fraction_theta_full 0.670
_diffrn_measured_fraction_theta_max 0.670
_diffrn_measurement_device_type 'STOE CCD'
_diffrn_radiation_monochromator graphite
_diffrn_radiation_source 'fine-focus sealed tube'
_diffrn_radiation_type MoK\a
_diffrn_radiation_wavelength 0.71073
_diffrn_reflns_av_R_equivalents 0.0581
_diffrn_reflns_av_sigmaI/netI 0.0484
_diffrn_reflns_limit_h_max 13
_diffrn_reflns_limit_h_min -13
_diffrn_reflns_limit_k_max 23
_diffrn_reflns_limit_k_min -23
_diffrn_reflns_limit_l_max 31
_diffrn_reflns_limit_l_min -31
_diffrn_reflns_number 64707
_diffrn_reflns_theta_full 28.16
_diffrn_reflns_theta_max 28.16
_diffrn_reflns_theta_min 3.19
_exptl_absorpt_coefficient_mu 0.296
_exptl_crystal_colour red
_exptl_crystal_density_diffrn 1.123
_exptl_crystal_density_method 'not measured'
_exptl_crystal_description rod
_exptl_crystal_F_000 2068
_exptl_crystal_size_max 0.80
_exptl_crystal_size_mid 0.15
_exptl_crystal_size_min 0.10
_refine_diff_density_max 1.368
_refine_diff_density_min -0.969
_refine_diff_density_rms 0.136
_refine_ls_abs_structure_details 'Flack H D (1983), Acta Cryst. A39, 876-881'
_refine_ls_abs_structure_Flack -0.03(5)
_refine_ls_extinction_method none
_refine_ls_goodness_of_fit_ref 0.985
_refine_ls_hydrogen_treatment mixed
_refine_ls_matrix_type full
_refine_ls_number_parameters 593
_refine_ls_number_reflns 9123
_refine_ls_number_restraints 18
_refine_ls_restrained_S_all 0.986
_refine_ls_R_factor_all 0.0848
_refine_ls_R_factor_gt 0.0634
_refine_ls_shift/su_max 0.531
_refine_ls_shift/su_mean 0.044
_refine_ls_structure_factor_coef Fsqd
_refine_ls_weighting_details 'w=1/[\s^2^(Fo^2^)+(0.1411P)^2^+0.0000P] where P=(Fo^2^+2Fc^2^)/3'
_refine_ls_weighting_scheme calc
_refine_ls_wR_factor_gt 0.1666
_refine_ls_wR_factor_ref 0.1782
_reflns_number_gt 6911
_reflns_number_total 9123
_reflns_threshold_expression >2sigma(I)
_cod_data_source_file ic049155osi20040629_063754_3.cif
_cod_data_source_block compound_2
_cod_depositor_comments
;
The following automatic conversions were performed:

'_refine_ls_weighting_scheme' value 'calc
w=1/[\s^2^(Fo^2^)+(0.1411P)^2^+0.0000P] where P=(Fo^2^+2Fc^2^)/3' was
changed to 'calc'. New tag '_refine_ls_weighting_details' was
created. The value of the new tag was set to
'w=1/[\s^2^(Fo^2^)+(0.1411P)^2^+0.0000P] where P=(Fo^2^+2Fc^2^)/3'.

Automatic conversion script
Id: cif_fix_values 3143 2015-03-26 13:38:13Z robertas 
;
_cod_database_code 4312269

loop_
_symmetry_equiv_pos_as_xyz
'x, y, z'
'-x+1/2, -y, z+1/2'
'-x, y+1/2, -z+1/2'
'x+1/2, -y+1/2, -z'

loop_
_atom_site_label
_atom_site_type_symbol
_atom_site_fract_x
_atom_site_fract_y
_atom_site_fract_z
_atom_site_U_iso_or_equiv
_atom_site_adp_type
_atom_site_occupancy
_atom_site_calc_flag
_atom_site_refinement_flags
_atom_site_disorder_assembly
_atom_site_disorder_group
Mo Mo 0.86253(4) 0.11898(2) 0.066374(18) 0.02913(16) Uani 1 d . . .
P P 0.95867(14) 0.21433(9) 0.01733(7) 0.0444(4) Uani 1 d . . .
C5A C 1.0303(15) 0.2732(11) 0.0644(8) 0.104(6) Uiso 0.70 d P A 1
H5A H 1.0710 0.2434 0.0892 0.156 Uiso 0.70 calc PR A 1
H5B H 0.9810 0.3025 0.0850 0.156 Uiso 0.70 calc PR A 1
H5C H 1.0767 0.3049 0.0441 0.156 Uiso 0.70 calc PR A 1
C6A C 1.0587(12) 0.1780(8) -0.0244(7) 0.084(4) Uiso 0.70 d P A 1
H6A H 1.0995 0.2175 -0.0398 0.126 Uiso 0.70 calc PR A 1
H6B H 1.0275 0.1497 -0.0535 0.126 Uiso 0.70 calc PR A 1
H6C H 1.1038 0.1469 -0.0028 0.126 Uiso 0.70 calc PR A 1
C7A C 0.8793(11) 0.2728(7) -0.0233(5) 0.066(3) Uiso 0.70 d P A 1
H7A H 0.8124 0.2802 -0.0055 0.099 Uiso 0.70 calc PR A 1
H7B H 0.8682 0.2506 -0.0586 0.099 Uiso 0.70 calc PR A 1
H7C H 0.9142 0.3193 -0.0278 0.099 Uiso 0.70 calc PR A 1
C5B C 1.0637(19) 0.2541(13) 0.0554(8) 0.037(5) Uiso 0.30 d P A 2
H5D H 1.0989 0.2904 0.0333 0.056 Uiso 0.30 calc PR A 2
H5E H 1.1131 0.2165 0.0657 0.056 Uiso 0.30 calc PR A 2
H5F H 1.0359 0.2771 0.0879 0.056 Uiso 0.30 calc PR A 2
C6B C 1.024(2) 0.1750(13) -0.0460(10) 0.047(6) Uiso 0.30 d P A 2
H6D H 1.0850 0.2038 -0.0551 0.071 Uiso 0.30 calc PR A 2
H6E H 0.9747 0.1763 -0.0761 0.071 Uiso 0.30 calc PR A 2
H6F H 1.0445 0.1250 -0.0391 0.071 Uiso 0.30 calc PR A 2
C7B C 0.8799(19) 0.2924(12) -0.0024(9) 0.039(5) Uiso 0.30 d P A 2
H7D H 0.8443 0.3117 0.0293 0.058 Uiso 0.30 calc PR A 2
H7E H 0.8286 0.2775 -0.0292 0.058 Uiso 0.30 calc PR A 2
H7F H 0.9248 0.3297 -0.0177 0.058 Uiso 0.30 calc PR A 2
C1 C 0.6473(5) 0.2022(3) 0.1508(2) 0.0351(13) Uani 1 d . . .
H1A H 0.6902 0.2351 0.1288 0.042 Uiso 1 calc R . .
H1B H 0.5949 0.2315 0.1700 0.042 Uiso 1 calc R . .
C2 C 0.9999(5) 0.0945(3) 0.2023(3) 0.0382(14) Uani 1 d . . .
H2A H 1.0409 0.0948 0.2360 0.046 Uiso 1 calc R . .
H2B H 1.0280 0.1325 0.1784 0.046 Uiso 1 calc R . .
C3 C 0.9966(5) -0.0596(3) 0.0323(3) 0.0344(14) Uani 1 d . . .
H3A H 1.0224 -0.0154 0.0144 0.041 Uiso 1 calc R . .
H3B H 1.0376 -0.1009 0.0189 0.041 Uiso 1 calc R . .
C4 C 0.6397(5) 0.0424(3) -0.0168(2) 0.0390(13) Uani 1 d . . .
H4A H 0.6813 0.0813 -0.0336 0.047 Uiso 1 calc R . .
H4B H 0.5854 0.0279 -0.0428 0.047 Uiso 1 calc R . .
O1 O 0.8634(3) 0.17807(18) 0.13298(14) 0.0313(8) Uani 1 d . . .
C10 C 0.8239(5) 0.1524(3) 0.1803(2) 0.0300(12) Uani 1 d . . .
C11 C 0.7156(5) 0.1634(3) 0.1915(2) 0.0301(12) Uani 1 d . . .
C12 C 0.8858(4) 0.1119(3) 0.2155(2) 0.0336(12) Uani 1 d . . .
C13 C 0.6754(5) 0.1349(3) 0.2393(2) 0.0408(15) Uani 1 d . . .
H13 H 0.6046 0.1433 0.2474 0.049 Uiso 1 calc R . .
C14 C 0.8403(5) 0.0838(3) 0.2627(2) 0.0412(15) Uani 1 d . . .
H14 H 0.8821 0.0567 0.2867 0.049 Uiso 1 calc R . .
C15 C 0.7344(5) 0.0947(3) 0.2756(2) 0.0396(14) Uani 1 d . . .
C16 C 0.6859(6) 0.0666(4) 0.3288(3) 0.0497(17) Uani 1 d . . .
C17 C 0.7458(8) 0.0046(5) 0.3521(3) 0.072(2) Uani 1 d . . .
H17A H 0.8082 0.0228 0.3699 0.108 Uiso 1 calc R . .
H17B H 0.7656 -0.0287 0.3232 0.108 Uiso 1 calc R . .
H17C H 0.7026 -0.0209 0.3784 0.108 Uiso 1 calc R . .
C18 C 0.6875(10) 0.1279(6) 0.3689(3) 0.103(4) Uani 1 d . . .
H18A H 0.7587 0.1451 0.3734 0.155 Uiso 1 calc R . .
H18B H 0.6609 0.1108 0.4036 0.155 Uiso 1 calc R . .
H18C H 0.6439 0.1674 0.3557 0.155 Uiso 1 calc R . .
C19 C 0.5766(8) 0.0418(7) 0.3201(4) 0.095(3) Uani 1 d . . .
H19A H 0.5480 0.0240 0.3541 0.142 Uiso 1 calc R . .
H19B H 0.5758 0.0030 0.2933 0.142 Uiso 1 calc R . .
H19C H 0.5346 0.0823 0.3071 0.142 Uiso 1 calc R . .
O2 O 0.9973(3) 0.0759(2) 0.08749(16) 0.0324(9) Uani 1 d . . .
C20 C 1.0074(4) 0.0152(3) 0.1182(2) 0.0330(13) Uani 1 d . . .
C21 C 1.0117(5) 0.0206(3) 0.1747(3) 0.0370(14) Uani 1 d . . .
C22 C 1.0111(4) -0.0525(3) 0.0939(3) 0.0351(14) Uani 1 d . . .
C23 C 1.0248(5) -0.0425(3) 0.2055(3) 0.0429(15) Uani 1 d . . .
H23 H 1.0284 -0.0388 0.2436 0.052 Uiso 1 calc R . .
C24 C 1.0241(4) -0.1141(3) 0.1257(3) 0.0410(14) Uani 1 d . . .
H24 H 1.0273 -0.1599 0.1086 0.049 Uiso 1 calc R . .
C25 C 1.0327(5) -0.1108(4) 0.1813(3) 0.0453(15) Uani 1 d . . .
C26 C 1.0527(6) -0.1800(4) 0.2140(3) 0.0524(18) Uani 1 d . . .
C27 C 0.9916(11) -0.2437(6) 0.1917(5) 0.126(5) Uani 1 d . . .
H27A H 1.0028 -0.2861 0.2145 0.189 Uiso 1 calc R . .
H27B H 1.0150 -0.2542 0.1550 0.189 Uiso 1 calc R . .
H27C H 0.9176 -0.2317 0.1912 0.189 Uiso 1 calc R . .
C28 C 1.1694(7) -0.1972(6) 0.2099(5) 0.100(4) Uani 1 d . . .
H28A H 1.2093 -0.1586 0.2273 0.151 Uiso 1 calc R . .
H28B H 1.1894 -0.2006 0.1720 0.151 Uiso 1 calc R . .
H28C H 1.1838 -0.2431 0.2279 0.151 Uiso 1 calc R . .
C29 C 1.0243(12) -0.1718(6) 0.2721(4) 0.131(5) Uani 1 d . . .
H29A H 1.0629 -0.1313 0.2876 0.196 Uiso 1 calc R . .
H29B H 1.0417 -0.2162 0.2915 0.196 Uiso 1 calc R . .
H29C H 0.9498 -0.1626 0.2752 0.196 Uiso 1 calc R . .
O3 O 0.8595(3) 0.05671(19) 0.00187(14) 0.0309(8) Uani 1 d . . .
C30 C 0.8177(5) -0.0113(3) 0.0040(2) 0.0319(13) Uani 1 d . . .
C31 C 0.8815(5) -0.0708(3) 0.0182(2) 0.0306(13) Uani 1 d . . .
C32 C 0.7099(5) -0.0223(3) -0.0051(2) 0.0325(13) Uani 1 d . . .
C33 C 0.8375(5) -0.1387(3) 0.0222(2) 0.0382(14) Uani 1 d . . .
H33 H 0.8810 -0.1785 0.0306 0.046 Uiso 1 calc R . .
C34 C 0.6704(5) -0.0917(4) -0.0001(2) 0.0403(15) Uani 1 d . . .
H34 H 0.5987 -0.0989 -0.0069 0.048 Uiso 1 calc R . .
C35 C 0.7300(5) -0.1512(4) 0.0142(3) 0.0409(15) Uani 1 d . . .
C36 C 0.6858(6) -0.2279(4) 0.0203(3) 0.0557(19) Uani 1 d . . .
C37 C 0.5686(8) -0.2291(5) 0.0156(7) 0.142(6) Uani 1 d . . .
H37A H 0.5429 -0.2773 0.0245 0.213 Uiso 1 calc R . .
H37B H 0.5484 -0.2169 -0.0213 0.213 Uiso 1 calc R . .
H37C H 0.5388 -0.1938 0.0405 0.213 Uiso 1 calc R . .
C38 C 0.7309(9) -0.2764(5) -0.0257(5) 0.101(4) Uani 1 d . . .
H38A H 0.8065 -0.2712 -0.0268 0.151 Uiso 1 calc R . .
H38B H 0.7016 -0.2613 -0.0603 0.151 Uiso 1 calc R . .
H38C H 0.7130 -0.3269 -0.0189 0.151 Uiso 1 calc R . .
C39 C 0.7164(11) -0.2599(6) 0.0734(5) 0.114(4) Uani 1 d . . .
H39A H 0.6921 -0.2288 0.1026 0.171 Uiso 1 calc R . .
H39B H 0.7920 -0.2641 0.0751 0.171 Uiso 1 calc R . .
H39C H 0.6852 -0.3079 0.0771 0.171 Uiso 1 calc R . .
O4 O 0.7237(3) 0.1585(2) 0.04700(15) 0.0319(9) Uani 1 d . . .
C40 C 0.6323(4) 0.1264(3) 0.0653(2) 0.0297(11) Uani 1 d . . .
C41 C 0.5879(5) 0.0716(3) 0.0345(2) 0.0351(14) Uani 1 d . . .
C42 C 0.5924(5) 0.1478(3) 0.1139(2) 0.0343(13) Uani 1 d . . .
C43 C 0.4958(5) 0.0385(4) 0.0541(3) 0.0434(16) Uani 1 d . . .
H43 H 0.4643 0.0011 0.0337 0.052 Uiso 1 calc R . .
C44 C 0.4985(4) 0.1141(4) 0.1319(2) 0.0391(14) Uani 1 d . . .
H44 H 0.4684 0.1296 0.1648 0.047 Uiso 1 calc R . .
C45 C 0.4503(5) 0.0598(4) 0.1031(3) 0.0425(15) Uani 1 d . . .
C46 C 0.3474(5) 0.0279(5) 0.1226(4) 0.067(2) Uani 1 d . . .
C47A C 0.267(2) 0.0897(13) 0.1392(11) 0.099(7) Uiso 0.50 d P B 1
H47A H 0.1963 0.0703 0.1380 0.148 Uiso 0.50 calc PR B 1
H47B H 0.2727 0.1301 0.1140 0.148 Uiso 0.50 calc PR B 1
H47C H 0.2824 0.1064 0.1757 0.148 Uiso 0.50 calc PR B 1
C48A C 0.3575(19) 0.0035(11) 0.1827(7) 0.080(5) Uiso 0.50 d P B 1
H48A H 0.3545 0.0460 0.2062 0.120 Uiso 0.50 calc PR B 1
H48B H 0.4238 -0.0213 0.1879 0.120 Uiso 0.50 calc PR B 1
H48C H 0.3005 -0.0293 0.1917 0.120 Uiso 0.50 calc PR B 1
C49A C 0.2962(18) -0.0221(13) 0.0858(9) 0.087(6) Uiso 0.50 d P B 1
H49A H 0.2297 -0.0372 0.1012 0.131 Uiso 0.50 calc PR B 1
H49B H 0.3403 -0.0644 0.0802 0.131 Uiso 0.50 calc PR B 1
H49C H 0.2841 0.0020 0.0512 0.131 Uiso 0.50 calc PR B 1
C47B C 0.312(2) 0.0424(14) 0.1731(10) 0.102(7) Uiso 0.50 d P B 2
H47D H 0.2366 0.0442 0.1729 0.152 Uiso 0.50 calc PR B 2
H47E H 0.3400 0.0890 0.1850 0.152 Uiso 0.50 calc PR B 2
H47F H 0.3357 0.0045 0.1978 0.152 Uiso 0.50 calc PR B 2
C48B C 0.2645(19) 0.0886(13) 0.1057(11) 0.096(7) Uiso 0.50 d P B 2
H48D H 0.1950 0.0734 0.1169 0.145 Uiso 0.50 calc PR B 2
H48E H 0.2659 0.0952 0.0666 0.145 Uiso 0.50 calc PR B 2
H48F H 0.2820 0.1342 0.1234 0.145 Uiso 0.50 calc PR B 2
C49B C 0.3258(16) -0.0495(11) 0.1000(8) 0.071(5) Uiso 0.50 d P B 2
H49D H 0.3832 -0.0815 0.1096 0.106 Uiso 0.50 calc PR B 2
H49E H 0.3191 -0.0472 0.0608 0.106 Uiso 0.50 calc PR B 2
H49F H 0.2613 -0.0681 0.1155 0.106 Uiso 0.50 calc PR B 2
N1 N 0.7831(4) 0.0300(3) 0.11305(18) 0.0268(10) Uani 1 d . . .
C50 C 0.7493(5) -0.0144(3) 0.1385(2) 0.0356(14) Uani 1 d . . .
C51 C 0.7102(9) -0.0730(5) 0.1714(4) 0.087(3) Uani 1 d . . .
H51A H 0.7676 -0.1048 0.1816 0.130 Uiso 1 calc R . .
H51B H 0.6588 -0.1005 0.1509 0.130 Uiso 1 calc R . .
H51C H 0.6779 -0.0533 0.2039 0.130 Uiso 1 calc R . .
C60 C 0.7828(19) 0.5376(13) 0.1774(10) 0.104(7) Uiso 0.50 d PD . .
H60 H 0.7723 0.5606 0.2111 0.125 Uiso 0.50 calc PR . .
C61 C 0.851(2) 0.5618(15) 0.1434(10) 0.115(7) Uiso 0.50 d PD . .
H61 H 0.8917 0.6017 0.1550 0.138 Uiso 0.50 calc PR . .
C62 C 0.871(3) 0.5375(16) 0.0954(11) 0.136(9) Uiso 0.50 d PD . .
H62 H 0.9273 0.5517 0.0733 0.163 Uiso 0.50 calc PR . .
C63 C 0.791(3) 0.484(2) 0.081(2) 0.209(17) Uiso 0.50 d PD . .
H63 H 0.7621 0.4860 0.0458 0.250 Uiso 0.50 calc PR . .
C64 C 0.752(4) 0.427(2) 0.1188(17) 0.222(19) Uiso 0.50 d PD . .
H64 H 0.7460 0.3762 0.1154 0.267 Uiso 0.50 calc PR . .
C65 C 0.725(2) 0.4767(15) 0.1628(12) 0.125(9) Uiso 0.50 d PD . .
H65 H 0.6641 0.4667 0.1828 0.150 Uiso 0.50 calc PR . .
C70A C 0.503(2) 0.2935(16) 0.2850(11) 0.114(9) Uiso 0.50 d PD C 1
H70 H 0.5639 0.3052 0.3048 0.137 Uiso 0.50 calc PR C 1
C71A C 0.4228(19) 0.2444(13) 0.2935(9) 0.090(6) Uiso 0.50 d PD C 1
H71 H 0.4229 0.2144 0.3244 0.108 Uiso 0.50 calc PR C 1
C72A C 0.337(2) 0.2392(15) 0.2537(12) 0.104(8) Uiso 0.50 d PD C 1
H72 H 0.2880 0.2040 0.2651 0.125 Uiso 0.50 calc PR C 1
C73A C 0.304(3) 0.2709(19) 0.2029(14) 0.141(12) Uiso 0.50 d PD C 1
H73 H 0.2430 0.2619 0.1823 0.169 Uiso 0.50 calc PR C 1
C74A C 0.3844(19) 0.3176(13) 0.1929(9) 0.084(6) Uiso 0.50 d PD C 1
H74 H 0.3890 0.3454 0.1609 0.101 Uiso 0.50 calc PR C 1
C75A C 0.459(2) 0.3207(14) 0.2333(10) 0.094(7) Uiso 0.50 d PD C 1
H75 H 0.5032 0.3591 0.2230 0.112 Uiso 0.50 calc PR C 1
C70B C 0.455(3) 0.2722(17) 0.2727(14) 0.131(10) Uiso 0.50 d PD D 2
H70A H 0.5041 0.2524 0.2973 0.157 Uiso 0.50 calc PR D 2
C71B C 0.361(2) 0.2286(12) 0.2772(10) 0.088(6) Uiso 0.50 d PD D 2
H71A H 0.3472 0.1981 0.3070 0.106 Uiso 0.50 calc PR D 2
C72B C 0.294(2) 0.2359(15) 0.2340(12) 0.112(9) Uiso 0.50 d PD D 2
H72A H 0.2313 0.2126 0.2238 0.134 Uiso 0.50 calc PR D 2
C73B C 0.353(3) 0.2896(17) 0.2119(14) 0.131(10) Uiso 0.50 d PD D 2
H73A H 0.3088 0.3054 0.1836 0.157 Uiso 0.50 calc PR D 2
C74B C 0.4345(18) 0.3339(11) 0.2054(10) 0.076(5) Uiso 0.50 d PD D 2
H74A H 0.4416 0.3634 0.1743 0.092 Uiso 0.50 calc PR D 2
C75B C 0.508(2) 0.3344(13) 0.2460(10) 0.098(7) Uiso 0.50 d PD D 2
H75A H 0.5671 0.3628 0.2537 0.117 Uiso 0.50 calc PR D 2

loop_
_atom_site_aniso_label
_atom_site_aniso_U_11
_atom_site_aniso_U_22
_atom_site_aniso_U_33
_atom_site_aniso_U_23
_atom_site_aniso_U_13
_atom_site_aniso_U_12
Mo 0.0207(3) 0.0292(2) 0.0374(2) 0.0045(2) 0.0017(2) -0.0003(2)
P 0.0376(9) 0.0394(8) 0.0561(10) 0.0143(7) 0.0063(9) -0.0059(9)
C1 0.031(3) 0.034(3) 0.041(3) -0.001(2) 0.006(3) 0.006(3)
C2 0.031(3) 0.040(3) 0.044(3) -0.003(3) -0.016(3) -0.002(3)
C3 0.019(3) 0.033(3) 0.051(4) 0.002(3) 0.009(3) 0.001(3)
C4 0.031(3) 0.054(3) 0.032(3) -0.005(2) -0.007(3) 0.001(4)
O1 0.0262(19) 0.0299(17) 0.0378(19) 0.0015(14) -0.002(2) -0.001(2)
C10 0.026(3) 0.029(3) 0.036(3) -0.006(2) -0.006(3) -0.003(3)
C11 0.025(3) 0.034(3) 0.032(3) -0.006(2) -0.010(3) 0.001(3)
C12 0.032(3) 0.032(3) 0.037(3) -0.003(2) -0.006(3) -0.006(3)
C13 0.034(3) 0.050(4) 0.039(3) -0.009(3) 0.004(3) 0.004(3)
C14 0.044(4) 0.042(3) 0.038(3) -0.003(2) -0.013(3) 0.002(3)
C15 0.044(4) 0.047(3) 0.027(3) 0.000(2) -0.001(3) -0.003(3)
C16 0.054(4) 0.052(4) 0.043(3) 0.009(3) 0.005(3) 0.003(4)
C17 0.096(7) 0.061(5) 0.058(4) 0.009(4) 0.015(5) 0.005(5)
C18 0.177(11) 0.096(7) 0.037(4) 0.007(4) 0.029(5) 0.030(7)
C19 0.075(6) 0.138(10) 0.072(6) 0.038(6) 0.012(5) -0.029(7)
O2 0.0232(19) 0.0287(19) 0.045(2) 0.0042(17) 0.0025(18) 0.0005(18)
C20 0.023(3) 0.033(3) 0.043(3) 0.004(2) -0.005(3) -0.004(3)
C21 0.019(3) 0.035(3) 0.057(4) 0.002(3) -0.007(3) 0.004(3)
C22 0.015(3) 0.038(3) 0.053(4) 0.002(3) 0.003(3) 0.005(3)
C23 0.033(3) 0.043(3) 0.053(4) 0.004(3) -0.007(3) 0.003(3)
C24 0.031(3) 0.032(3) 0.060(4) 0.003(3) 0.000(3) 0.004(3)
C25 0.025(3) 0.050(4) 0.061(4) 0.014(3) -0.005(3) 0.003(3)
C26 0.047(4) 0.046(4) 0.064(4) 0.015(3) -0.001(4) 0.010(4)
C27 0.168(13) 0.068(6) 0.141(10) 0.064(7) -0.081(9) -0.041(7)
C28 0.061(5) 0.102(7) 0.138(9) 0.071(7) 0.007(6) 0.047(6)
C29 0.209(15) 0.094(8) 0.088(7) 0.061(6) 0.053(9) 0.034(9)
O3 0.0246(19) 0.0330(18) 0.0351(18) 0.0053(14) 0.0017(19) 0.004(2)
C30 0.024(3) 0.040(3) 0.032(3) -0.003(2) 0.010(3) 0.000(3)
C31 0.025(3) 0.035(3) 0.032(2) -0.005(2) 0.004(3) 0.006(3)
C32 0.029(3) 0.036(3) 0.032(3) -0.004(2) 0.000(3) 0.005(3)
C33 0.033(3) 0.040(3) 0.042(3) -0.002(2) 0.006(3) 0.009(3)
C34 0.024(3) 0.053(4) 0.044(3) -0.017(3) 0.003(3) -0.008(3)
C35 0.029(3) 0.043(3) 0.051(4) -0.009(3) 0.003(3) -0.006(3)
C36 0.049(4) 0.036(3) 0.083(5) -0.013(3) 0.006(4) -0.013(4)
C37 0.059(6) 0.051(5) 0.32(2) -0.043(9) 0.026(9) -0.024(5)
C38 0.104(8) 0.058(5) 0.140(9) -0.033(6) 0.016(7) -0.028(6)
C39 0.140(10) 0.084(7) 0.119(9) 0.016(7) -0.027(8) -0.060(7)
O4 0.0191(19) 0.040(2) 0.0365(19) 0.0063(16) 0.0054(18) -0.0041(19)
C40 0.026(3) 0.032(2) 0.030(2) 0.001(2) -0.003(3) 0.013(3)
C41 0.023(3) 0.039(3) 0.044(3) 0.000(3) -0.005(3) 0.004(3)
C42 0.025(3) 0.037(3) 0.041(3) 0.004(2) -0.001(3) 0.008(3)
C43 0.024(3) 0.046(3) 0.059(4) 0.001(3) -0.011(3) -0.003(3)
C44 0.020(3) 0.057(4) 0.041(3) 0.013(3) 0.005(3) 0.009(3)
C45 0.019(3) 0.049(4) 0.060(4) 0.005(3) 0.004(3) 0.001(3)
C46 0.030(4) 0.078(5) 0.093(6) 0.001(4) 0.012(4) -0.018(4)
N1 0.016(2) 0.032(2) 0.033(2) -0.003(2) -0.010(2) 0.006(2)
C50 0.038(4) 0.034(3) 0.035(3) 0.000(2) 0.003(3) -0.010(3)
C51 0.127(9) 0.063(5) 0.070(5) 0.021(4) 0.021(6) -0.036(6)

loop_
_atom_type_symbol
_atom_type_description
_atom_type_scat_dispersion_real
_atom_type_scat_dispersion_imag
_atom_type_scat_source
C C 0.0033 0.0016 'International Tables Vol C Tables 4.2.6.8 and 6.1.1.4'
H H 0.0000 0.0000 'International Tables Vol C Tables 4.2.6.8 and 6.1.1.4'
O O 0.0106 0.0060 'International Tables Vol C Tables 4.2.6.8 and 6.1.1.4'
N N 0.0061 0.0033 'International Tables Vol C Tables 4.2.6.8 and 6.1.1.4'
P P 0.1023 0.0942 'International Tables Vol C Tables 4.2.6.8 and 6.1.1.4'
Mo Mo -1.6832 0.6857 'International Tables Vol C Tables 4.2.6.8 and 6.1.1.4'

loop_
_geom_angle_atom_site_label_1
_geom_angle_atom_site_label_2
_geom_angle_atom_site_label_3
_geom_angle
_geom_angle_site_symmetry_1
_geom_angle_site_symmetry_3
_geom_angle_publ_flag
O3 Mo O2 89.80(16) . . ?
O3 Mo O1 177.60(14) . . ?
O2 Mo O1 89.81(16) . . ?
O3 Mo O4 90.08(16) . . ?
O2 Mo O4 177.30(16) . . ?
O1 Mo O4 90.20(16) . . ?
O3 Mo N1 88.93(16) . . ?
O2 Mo N1 88.18(15) . . ?
O1 Mo N1 88.69(15) . . ?
O4 Mo N1 89.11(15) . . ?
O3 Mo P 91.57(11) . . ?
O2 Mo P 88.75(12) . . ?
O1 Mo P 90.79(11) . . ?
O4 Mo P 93.95(12) . . ?
N1 Mo P 176.89(12) . . ?
C6A P C7A 108.2(7) . . ?
C6A P C5B 85.2(10) . . ?
C7A P C5B 118.3(9) . . ?
C6A P C7B 122.8(9) . . ?
C7A P C7B 20.1(7) . . ?
C5B P C7B 103.4(11) . . ?
C6A P C5A 103.2(9) . . ?
C7A P C5A 106.5(8) . . ?
C5B P C5A 18.9(9) . . ?
C7B P C5A 88.9(10) . . ?
C6A P C6B 21.4(8) . . ?
C7A P C6B 91.0(9) . . ?
C5B P C6B 104.8(12) . . ?
C7B P C6B 108.7(11) . . ?
C5A P C6B 121.5(11) . . ?
C6A P Mo 112.2(5) . . ?
C7A P Mo 114.8(4) . . ?
C5B P Mo 114.1(7) . . ?
C7B P Mo 114.6(8) . . ?
C5A P Mo 111.1(6) . . ?
C6B P Mo 110.5(7) . . ?
C11 C1 C42 110.7(4) . . ?
C12 C2 C21 112.0(5) . . ?
C31 C3 C22 110.7(5) . . ?
C41 C4 C32 112.0(5) . . ?
C10 O1 Mo 121.5(3) . . ?
O1 C10 C12 120.7(5) . . ?
O1 C10 C11 118.6(5) . . ?
C12 C10 C11 120.6(5) . . ?
C13 C11 C10 118.0(5) . . ?
C13 C11 C1 121.8(5) . . ?
C10 C11 C1 120.2(5) . . ?
C10 C12 C14 118.6(6) . . ?
C10 C12 C2 121.5(5) . . ?
C14 C12 C2 119.8(5) . . ?
C11 C13 C15 123.3(6) . . ?
C12 C14 C15 122.4(6) . . ?
C13 C15 C14 117.1(5) . . ?
C13 C15 C16 120.7(6) . . ?
C14 C15 C16 122.2(6) . . ?
C18 C16 C19 109.8(8) . . ?
C18 C16 C17 108.3(7) . . ?
C19 C16 C17 107.8(8) . . ?
C18 C16 C15 107.7(6) . . ?
C19 C16 C15 111.0(6) . . ?
C17 C16 C15 112.2(6) . . ?
C20 O2 Mo 124.3(3) . . ?
O2 C20 C22 120.1(5) . . ?
O2 C20 C21 120.2(5) . . ?
C22 C20 C21 119.7(6) . . ?
C23 C21 C20 119.2(6) . . ?
C23 C21 C2 120.5(6) . . ?
C20 C21 C2 120.3(6) . . ?
C20 C22 C24 119.6(6) . . ?
C20 C22 C3 120.1(6) . . ?
C24 C22 C3 120.2(6) . . ?
C21 C23 C25 121.6(6) . . ?
C25 C24 C22 122.4(6) . . ?
C24 C25 C23 117.4(6) . . ?
C24 C25 C26 120.1(7) . . ?
C23 C25 C26 122.5(6) . . ?
C29 C26 C27 107.7(9) . . ?
C29 C26 C28 108.9(9) . . ?
C27 C26 C28 108.8(9) . . ?
C29 C26 C25 112.5(7) . . ?
C27 C26 C25 111.5(6) . . ?
C28 C26 C25 107.5(6) . . ?
C30 O3 Mo 120.9(3) . . ?
O3 C30 C31 119.7(5) . . ?
O3 C30 C32 120.7(5) . . ?
C31 C30 C32 119.5(5) . . ?
C33 C31 C30 119.1(6) . . ?
C33 C31 C3 120.2(5) . . ?
C30 C31 C3 120.6(5) . . ?
C34 C32 C30 118.6(6) . . ?
C34 C32 C4 121.6(6) . . ?
C30 C32 C4 119.7(5) . . ?
C31 C33 C35 122.6(6) . . ?
C32 C34 C35 123.6(6) . . ?
C34 C35 C33 116.5(6) . . ?
C34 C35 C36 123.6(6) . . ?
C33 C35 C36 119.9(6) . . ?
C39 C36 C37 108.9(10) . . ?
C39 C36 C35 110.7(7) . . ?
C37 C36 C35 112.0(7) . . ?
C39 C36 C38 108.4(9) . . ?
C37 C36 C38 107.9(9) . . ?
C35 C36 C38 108.7(6) . . ?
C40 O4 Mo 121.5(3) . . ?
C42 C40 C41 122.6(5) . . ?
C42 C40 O4 118.8(5) . . ?
C41 C40 O4 118.5(5) . . ?
C40 C41 C43 117.9(6) . . ?
C40 C41 C4 122.2(5) . . ?
C43 C41 C4 119.7(6) . . ?
C40 C42 C44 117.8(6) . . ?
C40 C42 C1 122.8(5) . . ?
C44 C42 C1 119.3(5) . . ?
C45 C43 C41 121.5(6) . . ?
C45 C44 C42 122.4(6) . . ?
C44 C45 C43 117.7(6) . . ?
C44 C45 C46 120.5(6) . . ?
C43 C45 C46 121.7(6) . . ?
C47B C46 C49A 123.6(15) . . ?
C47B C46 C45 120.1(13) . . ?
C49A C46 C45 116.1(11) . . ?
C47B C46 C48A 37.3(12) . . ?
C49A C46 C48A 117.0(13) . . ?
C45 C46 C48A 109.9(10) . . ?
C47B C46 C49B 117.0(14) . . ?
C49A C46 C49B 27.6(10) . . ?
C45 C46 C49B 113.3(10) . . ?
C48A C46 C49B 95.4(12) . . ?
C47B C46 C47A 53.5(14) . . ?
C49A C46 C47A 108.7(14) . . ?
C45 C46 C47A 111.5(11) . . ?
C48A C46 C47A 90.8(13) . . ?
C49B C46 C47A 129.2(13) . . ?
C47B C46 C48B 83.2(15) . . ?
C49A C46 C48B 88.8(14) . . ?
C45 C46 C48B 102.9(11) . . ?
C48A C46 C48B 120.3(13) . . ?
C49B C46 C48B 115.4(13) . . ?
C47A C46 C48B 30.0(10) . . ?
C50 N1 Mo 175.3(5) . . ?
N1 C50 C51 177.5(8) . . ?
C61 C60 C65 118(3) . . ?
C62 C61 C60 127(3) . . ?
C61 C62 C63 109(3) . . ?
C62 C63 C64 124(4) . . ?
C65 C64 C63 96(4) . . ?
C60 C65 C64 125(3) . . ?
C71A C70A C75A 94(2) . . ?
C70A C71A C72A 120(2) . . ?
C71A C72A C73A 140(3) . . ?
C74A C73A C72A 101(3) . . ?
C73A C74A C75A 115(2) . . ?
C74A C75A C70A 151(3) . . ?
C75B C70B C71B 147(3) . . ?
C75B C70B C74B 42.6(14) . . ?
C71B C70B C74B 105(2) . . ?
C75B C70B C73B 81(2) . . ?
C71B C70B C73B 66.5(19) . . ?
C74B C70B C73B 38.6(10) . . ?
C72B C71B C70B 114(3) . . ?
C73B C72B C71B 92(3) . . ?
C74B C73B C72B 158(4) . . ?
C74B C73B C70B 71(2) . . ?
C72B C73B C70B 87(2) . . ?
C73B C74B C75B 117(3) . . ?
C73B C74B C70B 70(2) . . ?
C75B C74B C70B 46.8(14) . . ?
C74B C75B C70B 91(2) . . ?

loop_
_geom_bond_atom_site_label_1
_geom_bond_atom_site_label_2
_geom_bond_distance
_geom_bond_site_symmetry_2
_geom_bond_publ_flag
Mo O3 1.956(4) . ?
Mo O2 1.964(4) . ?
Mo O1 1.965(3) . ?
Mo O4 1.975(4) . ?
Mo N1 2.239(5) . ?
Mo P 2.4549(17) . ?
P C6A 1.770(15) . ?
P C7A 1.782(12) . ?
P C5B 1.79(2) . ?
P C7B 1.82(2) . ?
P C5A 1.829(19) . ?
P C6B 1.91(2) . ?
C1 C11 1.507(8) . ?
C1 C42 1.520(8) . ?
C2 C12 1.528(8) . ?
C2 C21 1.525(8) . ?
C3 C31 1.526(8) . ?
C3 C22 1.531(8) . ?
C4 C41 1.521(8) . ?
C4 C32 1.517(9) . ?
O1 C10 1.354(7) . ?
C10 C12 1.388(8) . ?
C10 C11 1.425(8) . ?
C11 C13 1.386(8) . ?
C12 C14 1.397(8) . ?
C13 C15 1.381(8) . ?
C14 C15 1.404(9) . ?
C15 C16 1.537(9) . ?
C16 C18 1.495(12) . ?
C16 C19 1.484(12) . ?
C16 C17 1.488(11) . ?
O2 C20 1.353(7) . ?
C20 C22 1.379(8) . ?
C20 C21 1.393(9) . ?
C21 C23 1.394(9) . ?
C22 C24 1.385(9) . ?
C23 C25 1.391(10) . ?
C24 C25 1.375(9) . ?
C25 C26 1.525(9) . ?
C26 C29 1.481(13) . ?
C26 C27 1.509(13) . ?
C26 C28 1.528(11) . ?
O3 C30 1.358(7) . ?
C30 C31 1.407(9) . ?
C30 C32 1.410(8) . ?
C31 C33 1.369(8) . ?
C32 C34 1.374(9) . ?
C33 C35 1.408(8) . ?
C34 C35 1.377(9) . ?
C35 C36 1.524(10) . ?
C36 C39 1.486(14) . ?
C36 C37 1.502(12) . ?
C36 C38 1.551(12) . ?
O4 C40 1.383(7) . ?
C40 C42 1.359(8) . ?
C40 C41 1.383(8) . ?
C41 C43 1.410(9) . ?
C42 C44 1.420(9) . ?
C43 C45 1.395(9) . ?
C44 C45 1.369(10) . ?
C45 C46 1.517(9) . ?
C46 C47B 1.35(2) . ?
C46 C49A 1.45(2) . ?
C46 C48A 1.55(2) . ?
C46 C49B 1.55(2) . ?
C46 C47A 1.58(2) . ?
C46 C48B 1.59(2) . ?
N1 C50 1.115(7) . ?
C50 C51 1.436(9) . ?
C60 C61 1.29(3) . ?
C60 C65 1.39(3) . ?
C61 C62 1.29(3) . ?
C62 C63 1.46(3) . ?
C63 C64 1.49(3) . ?
C64 C65 1.46(3) . ?
C70A C71A 1.38(3) . ?
C70A C75A 1.48(3) . ?
C71A C72A 1.47(3) . ?
C72A C73A 1.44(3) . ?
C73A C74A 1.36(3) . ?
C74A C75A 1.38(3) . ?
C70B C75B 1.48(3) . ?
C70B C71B 1.45(3) . ?
C70B C74B 2.02(4) . ?
C70B C73B 2.02(5) . ?
C71B C72B 1.37(3) . ?
C72B C73B 1.35(3) . ?
C73B C74B 1.33(3) . ?
C74B C75B 1.37(3) . ?
